data_7024830
loop_
_publ_author_name
'Cole, Marcus L.'
'Deacon, Glen B.'
'Forsyth, Craig M.'
'Junk, Peter C.'
'Polo Cer\'on, Dorian'
'Wang, Jun'

_publ_section_title
;
 Steric control of the reduction of carbodiimides by samarium(II) and the
 synthesis of very crowded samarium(III) complexes.
;
_journal_issue 29
_journal_name_full 'Dalton transactions (Cambridge, England : 2003)'
_journal_page_first 6732
_journal_page_last 6738
_journal_paper_doi 10.1039/b922031c
_journal_volume 39
_journal_year 2010
_chemical_formula_moiety '2(C63 H93 N6 Sm), 3(C7 H8)'
_chemical_formula_sum 'C147 H210 N12 Sm2'
_chemical_formula_weight 2445.97
_chemical_name_systematic
;
?
;
_space_group_IT_number 15
_symmetry_cell_setting monoclinic
_symmetry_space_group_name_Hall '-C 2yc'
_symmetry_space_group_name_H-M 'C 1 2/c 1'
_atom_sites_solution_hydrogens geom
_atom_sites_solution_primary direct
_atom_sites_solution_secondary difmap
_audit_creation_method SHELXL-97
_cell_angle_alpha 90.00
_cell_angle_beta 121.213(1)
_cell_angle_gamma 90.00
_cell_formula_units_Z 4
_cell_length_a 46.3055(3)
_cell_length_b 13.4519(2)
_cell_length_c 25.1741(1)
_cell_measurement_reflns_used 20896
_cell_measurement_temperature 123(2)
_cell_volume 13411.0(3)
_computing_cell_refinement 'HKL Scalepack (Otwinowski & Minor 1997)'
_computing_data_collection 'Collect (Bruker AXS BV, 1997-2004)'
_computing_data_reduction 'HKL Denzo and Scalepack (Otwinowski & Minor 1997)'
_computing_molecular_graphics X-Seed
_computing_publication_material CIFTAB
_computing_structure_refinement 'SHELXL-97 (Sheldrick, 1997)'
_computing_structure_solution 'SHELXS-97 (Sheldrick, 1990)'
_diffrn_ambient_temperature 123(2)
_diffrn_detector_area_resol_mean 9
_diffrn_measured_fraction_theta_full 0.994
_diffrn_measured_fraction_theta_max 0.994
_diffrn_measurement_device '95mm CCD camera on \k-goniostat'
_diffrn_measurement_device_type 'Nonius KAPPA CCD'
_diffrn_measurement_method 'thin slice phi and omega scans'
_diffrn_radiation_monochromator 'horizonally mounted graphite crystal'
_diffrn_radiation_source 'fine-focus sealed tube'
_diffrn_radiation_type MoK\a
_diffrn_radiation_wavelength 0.71073
_diffrn_reflns_av_R_equivalents 0.0811
_diffrn_reflns_av_sigmaI/netI 0.0730
_diffrn_reflns_limit_h_max 55
_diffrn_reflns_limit_h_min -54
_diffrn_reflns_limit_k_max 15
_diffrn_reflns_limit_k_min -16
_diffrn_reflns_limit_l_max 30
_diffrn_reflns_limit_l_min -30
_diffrn_reflns_number 51421
_diffrn_reflns_theta_full 25.36
_diffrn_reflns_theta_max 25.36
_diffrn_reflns_theta_min 3.07
_diffrn_standards_number 0
_exptl_absorpt_coefficient_mu 0.920
_exptl_absorpt_correction_T_max 0.91
_exptl_absorpt_correction_T_min 0.78
_exptl_absorpt_correction_type multi-scan
_exptl_absorpt_process_details SORTAV
_exptl_crystal_colour yellow
_exptl_crystal_density_diffrn 1.211
_exptl_crystal_density_method 'not measured'
_exptl_crystal_description prism
_exptl_crystal_F_000 5200
_exptl_crystal_size_max 0.23
_exptl_crystal_size_mid 0.18
_exptl_crystal_size_min 0.10
_refine_diff_density_max 0.989
_refine_diff_density_min -0.623
_refine_diff_density_rms 0.090
_refine_ls_extinction_method none
_refine_ls_goodness_of_fit_ref 1.031
_refine_ls_hydrogen_treatment constr
_refine_ls_matrix_type full
_refine_ls_number_parameters 748
_refine_ls_number_reflns 12230
_refine_ls_number_restraints 125
_refine_ls_restrained_S_all 1.037
_refine_ls_R_factor_all 0.0844
_refine_ls_R_factor_gt 0.0454
_refine_ls_shift/su_max 0.001
_refine_ls_shift/su_mean 0.000
_refine_ls_structure_factor_coef Fsqd
_refine_ls_weighting_details 'calc w=1/[\s^2^(Fo^2^)+(0.0341P)^2^+48.3841P] where P=(Fo^2^+2Fc^2^)/3'
_refine_ls_weighting_scheme calc
_refine_ls_wR_factor_gt 0.0906
_refine_ls_wR_factor_ref 0.1033
_reflns_number_gt 8560
_reflns_number_total 12230
_reflns_threshold_expression >2sigma(I)
_cod_data_source_file b922031c.txt
_cod_data_source_block jun1ab
_cod_original_cell_volume 13411.0(2)
_cod_original_sg_symbol_H-M 'C 2/c'
_cod_database_code 7024830

loop_
_symmetry_equiv_pos_as_xyz
'x, y, z'
'-x, y, -z+1/2'
'x+1/2, y+1/2, z'
'-x+1/2, y+1/2, -z+1/2'
'-x, -y, -z'
'x, -y, z-1/2'
'-x+1/2, -y+1/2, -z'
'x+1/2, -y+1/2, z-1/2'

loop_
_atom_site_label
_atom_site_type_symbol
_atom_site_fract_x
_atom_site_fract_y
_atom_site_fract_z
_atom_site_U_iso_or_equiv
_atom_site_adp_type
_atom_site_occupancy
_atom_site_symmetry_multiplicity
_atom_site_calc_flag
_atom_site_refinement_flags
_atom_site_disorder_assembly
_atom_site_disorder_group
Sm1 Sm 0.140256(5) 0.371131(16) 0.176521(10) 0.02240(7) Uani 1 1 d . A .
N1 N 0.15848(9) 0.2066(3) 0.21985(18) 0.0312(9) Uani 1 1 d . . .
N2 N 0.16197(10) 0.2508(3) 0.13594(19) 0.0345(9) Uani 1 1 d . . .
N3 N 0.08414(8) 0.3346(3) 0.15317(17) 0.0263(8) Uani 1 1 d . . .
N4 N 0.08736(8) 0.4316(3) 0.08128(16) 0.0270(8) Uani 1 1 d . . .
N5 N 0.18895(8) 0.4305(2) 0.27547(16) 0.0244(8) Uani 1 1 d . . .
N6 N 0.15751(8) 0.5469(2) 0.20295(17) 0.0246(8) Uani 1 1 d . . .
C1 C 0.16591(11) 0.1848(3) 0.1776(2) 0.0342(11) Uani 1 1 d . A .
H1 H 0.1743 0.1206 0.1771 0.041 Uiso 1 1 calc R . .
C2 C 0.17160(17) 0.2225(4) 0.0905(3) 0.0631(18) Uani 0.60 1 d P A 1
H2 H 0.1502 0.2070 0.0507 0.076 Uiso 0.60 1 calc PR A 1
C2' C 0.17160(17) 0.2225(4) 0.0905(3) 0.0631(18) Uani 0.40 1 d PD A 2
H2' H 0.1930 0.1868 0.1199 0.076 Uiso 0.40 1 calc PR A 2
C3 C 0.18727(18) 0.3098(5) 0.0780(3) 0.075(2) Uani 0.60 1 d P A 1
H3A H 0.2085 0.3252 0.1174 0.089 Uiso 0.60 1 calc PR A 1
H3B H 0.1720 0.3671 0.0689 0.089 Uiso 0.60 1 calc PR A 1
C3' C 0.18727(18) 0.3098(5) 0.0780(3) 0.075(2) Uani 0.40 1 d PD A 2
H3'1 H 0.2037 0.3442 0.1169 0.089 Uiso 0.40 1 calc PR A 2
H3'2 H 0.1700 0.3578 0.0494 0.089 Uiso 0.40 1 calc PR A 2
C4 C 0.1958(3) 0.3069(10) 0.0271(6) 0.077(4) Uani 0.60 1 d PU A 1
H4A H 0.1752 0.2978 -0.0143 0.092 Uiso 0.60 1 calc PR A 1
H4B H 0.2075 0.3684 0.0270 0.092 Uiso 0.60 1 calc PR A 1
C4' C 0.2053(5) 0.2583(16) 0.0470(9) 0.088(5) Uani 0.40 1 d PDU A 2
H4'1 H 0.2120 0.3111 0.0281 0.106 Uiso 0.40 1 calc PR A 2
H4'2 H 0.2264 0.2278 0.0806 0.106 Uiso 0.40 1 calc PR A 2
C5 C 0.2186(3) 0.2185(9) 0.0449(6) 0.064(3) Uani 0.60 1 d PU A 1
H5A H 0.2396 0.2325 0.0849 0.077 Uiso 0.60 1 calc PR A 1
H5B H 0.2249 0.2088 0.0132 0.077 Uiso 0.60 1 calc PR A 1
C5' C 0.1862(5) 0.1783(13) -0.0027(9) 0.093(4) Uani 0.40 1 d PDU A 2
H5'1 H 0.2028 0.1438 -0.0097 0.112 Uiso 0.40 1 calc PR A 2
H5'2 H 0.1702 0.2129 -0.0419 0.112 Uiso 0.40 1 calc PR A 2
C6 C 0.2032(3) 0.1226(7) 0.0512(5) 0.057(2) Uani 0.60 1 d PU A 1
H6A H 0.2195 0.0671 0.0630 0.068 Uiso 0.60 1 calc PR A 1
H6B H 0.1825 0.1059 0.0113 0.068 Uiso 0.60 1 calc PR A 1
C6' C 0.1663(5) 0.0982(11) 0.0084(8) 0.086(5) Uani 0.40 1 d PDU A 2
H6'1 H 0.1811 0.0399 0.0284 0.103 Uiso 0.40 1 calc PR A 2
H6'2 H 0.1470 0.0763 -0.0322 0.103 Uiso 0.40 1 calc PR A 2
C7 C 0.1945(2) 0.1400(6) 0.1030(4) 0.046(2) Uani 0.60 1 d PU A 1
H7A H 0.1842 0.0787 0.1077 0.055 Uiso 0.60 1 calc PR A 1
H7B H 0.2157 0.1523 0.1429 0.055 Uiso 0.60 1 calc PR A 1
C7' C 0.1526(4) 0.1345(9) 0.0496(6) 0.061(4) Uani 0.40 1 d PDU A 2
H7'1 H 0.1285 0.1530 0.0224 0.073 Uiso 0.40 1 calc PR A 2
H7'2 H 0.1537 0.0788 0.0763 0.073 Uiso 0.40 1 calc PR A 2
C8 C 0.16571(11) 0.1309(3) 0.2665(2) 0.0339(10) Uani 1 1 d . . .
H8 H 0.1615 0.0644 0.2460 0.041 Uiso 1 1 calc R . .
C9 C 0.14228(13) 0.1411(4) 0.2919(2) 0.0455(13) Uani 1 1 d . . .
H9A H 0.1185 0.1382 0.2571 0.055 Uiso 1 1 calc R . .
H9B H 0.1460 0.2065 0.3126 0.055 Uiso 1 1 calc R . .
C10 C 0.14877(16) 0.0584(5) 0.3381(3) 0.0639(18) Uani 1 1 d . . .
H10A H 0.1337 0.0673 0.3547 0.077 Uiso 1 1 calc R . .
H10B H 0.1434 -0.0065 0.3165 0.077 Uiso 1 1 calc R . .
C11 C 0.18482(17) 0.0583(5) 0.3909(3) 0.0666(18) Uani 1 1 d . . .
H11A H 0.1886 0.0008 0.4183 0.080 Uiso 1 1 calc R . .
H11B H 0.1893 0.1197 0.4157 0.080 Uiso 1 1 calc R . .
C12 C 0.20902(14) 0.0524(4) 0.3677(3) 0.0576(16) Uani 1 1 d . . .
H12A H 0.2069 -0.0136 0.3486 0.069 Uiso 1 1 calc R . .
H12B H 0.2324 0.0591 0.4033 0.069 Uiso 1 1 calc R . .
C13 C 0.20229(12) 0.1332(4) 0.3200(2) 0.0444(12) Uani 1 1 d . . .
H13A H 0.2073 0.1991 0.3405 0.053 Uiso 1 1 calc R . .
H13B H 0.2174 0.1234 0.3036 0.053 Uiso 1 1 calc R . .
C14 C 0.06894(10) 0.3834(3) 0.0997(2) 0.0286(10) Uani 1 1 d . A .
H14 H 0.0450 0.3840 0.0746 0.034 Uiso 1 1 calc R . .
C15 C 0.06316(10) 0.2821(3) 0.1703(2) 0.0302(11) Uani 1 1 d . A .
C16 C 0.05230(11) 0.1856(3) 0.1486(2) 0.0392(12) Uani 1 1 d . . .
C17 C 0.03228(14) 0.1372(4) 0.1666(3) 0.0604(16) Uani 1 1 d . A .
H17 H 0.0244 0.0719 0.1519 0.072 Uiso 1 1 calc R . .
C18 C 0.02373(15) 0.1829(5) 0.2056(3) 0.0690(19) Uani 1 1 d . . .
H18 H 0.0101 0.1487 0.2178 0.083 Uiso 1 1 calc R A .
C19 C 0.03479(13) 0.2776(5) 0.2270(3) 0.0560(16) Uani 1 1 d . A .
H19 H 0.0287 0.3083 0.2539 0.067 Uiso 1 1 calc R . .
C20 C 0.05465(11) 0.3288(4) 0.2099(2) 0.0378(12) Uani 1 1 d . . .
C21 C 0.06043(12) 0.1331(4) 0.1043(3) 0.0479(13) Uani 1 1 d . A .
H21 H 0.0775 0.1744 0.1012 0.057 Uiso 1 1 calc R . .
C22 C 0.07575(19) 0.0290(5) 0.1267(3) 0.096(3) Uani 1 1 d . . .
H22A H 0.0960 0.0340 0.1682 0.145 Uiso 1 1 calc R A .
H22B H 0.0818 0.0009 0.0978 0.145 Uiso 1 1 calc R . .
H22C H 0.0592 -0.0142 0.1284 0.145 Uiso 1 1 calc R . .
C23 C 0.02891(13) 0.1278(4) 0.0399(3) 0.0581(15) Uani 1 1 d . . .
H23A H 0.0343 0.0948 0.0114 0.087 Uiso 1 1 calc R A .
H23B H 0.0207 0.1953 0.0249 0.087 Uiso 1 1 calc R . .
H23C H 0.0114 0.0901 0.0418 0.087 Uiso 1 1 calc R . .
C24 C 0.06716(12) 0.4331(4) 0.2338(3) 0.0428(13) Uani 1 1 d . A .
H24 H 0.0686 0.4687 0.2004 0.051 Uiso 1 1 calc R . .
C25 C 0.10226(14) 0.4306(5) 0.2896(3) 0.079(2) Uani 1 1 d . . .
H25A H 0.1100 0.4986 0.3037 0.119 Uiso 1 1 calc R A .
H25B H 0.1175 0.3985 0.2786 0.119 Uiso 1 1 calc R . .
H25C H 0.1023 0.3930 0.3230 0.119 Uiso 1 1 calc R . .
C26 C 0.04380(14) 0.4941(5) 0.2468(3) 0.0582(16) Uani 1 1 d . . .
H26A H 0.0534 0.5606 0.2610 0.087 Uiso 1 1 calc R A .
H26B H 0.0414 0.4613 0.2790 0.087 Uiso 1 1 calc R . .
H26C H 0.0216 0.4998 0.2087 0.087 Uiso 1 1 calc R . .
C27 C 0.06979(10) 0.4890(3) 0.0259(2) 0.0302(11) Uani 1 1 d . A .
C28 C 0.06946(11) 0.4559(4) -0.0275(2) 0.0349(12) Uani 1 1 d . . .
C29 C 0.05162(12) 0.5120(4) -0.0819(2) 0.0435(13) Uani 1 1 d . A .
H29 H 0.0508 0.4903 -0.1186 0.052 Uiso 1 1 calc R . .
C30 C 0.03530(12) 0.5980(4) -0.0832(3) 0.0486(14) Uani 1 1 d . . .
H30 H 0.0229 0.6343 -0.1208 0.058 Uiso 1 1 calc R A .
C31 C 0.03674(11) 0.6316(4) -0.0305(2) 0.0418(12) Uani 1 1 d . A .
H31 H 0.0258 0.6921 -0.0319 0.050 Uiso 1 1 calc R . .
C32 C 0.05394(10) 0.5790(3) 0.0252(2) 0.0331(11) Uani 1 1 d . . .
C33 C 0.08682(12) 0.3594(4) -0.0267(2) 0.0433(12) Uani 1 1 d . A .
H33 H 0.1074 0.3521 0.0156 0.052 Uiso 1 1 calc R . .
C34 C 0.06392(17) 0.2705(4) -0.0375(3) 0.0669(18) Uani 1 1 d . . .
H34A H 0.0757 0.2090 -0.0360 0.100 Uiso 1 1 calc R A .
H34B H 0.0432 0.2765 -0.0783 0.100 Uiso 1 1 calc R . .
H34C H 0.0581 0.2688 -0.0052 0.100 Uiso 1 1 calc R . .
C35 C 0.09829(15) 0.3556(5) -0.0742(3) 0.0640(17) Uani 1 1 d . . .
H35A H 0.1096 0.2921 -0.0704 0.096 Uiso 1 1 calc R A .
H35B H 0.1140 0.4103 -0.0661 0.096 Uiso 1 1 calc R . .
H35C H 0.0786 0.3621 -0.1163 0.096 Uiso 1 1 calc R . .
C36 C 0.05470(10) 0.6193(3) 0.0827(2) 0.0340(11) Uani 1 1 d . A .
H36 H 0.0739 0.5867 0.1199 0.041 Uiso 1 1 calc R . .
C37 C 0.02230(12) 0.5954(4) 0.0823(3) 0.0450(13) Uani 1 1 d . . .
H37A H 0.0240 0.6217 0.1201 0.068 Uiso 1 1 calc R A .
H37B H 0.0192 0.5231 0.0807 0.068 Uiso 1 1 calc R . .
H37C H 0.0030 0.6259 0.0458 0.068 Uiso 1 1 calc R . .
C38 C 0.06061(12) 0.7327(3) 0.0898(3) 0.0432(13) Uani 1 1 d . . .
H38A H 0.0814 0.7488 0.0905 0.065 Uiso 1 1 calc R A .
H38B H 0.0626 0.7546 0.1287 0.065 Uiso 1 1 calc R . .
H38C H 0.0415 0.7667 0.0548 0.065 Uiso 1 1 calc R . .
C39 C 0.18508(10) 0.5227(3) 0.2556(2) 0.0251(10) Uani 1 1 d . A .
H39 H 0.2019 0.5712 0.2789 0.030 Uiso 1 1 calc R . .
C40 C 0.22006(10) 0.4017(3) 0.3296(2) 0.0252(10) Uani 1 1 d . A .
C41 C 0.22240(11) 0.3992(3) 0.3876(2) 0.0328(11) Uani 1 1 d . . .
C42 C 0.25247(11) 0.3669(4) 0.4391(2) 0.0401(11) Uani 1 1 d . A .
H42 H 0.2541 0.3636 0.4783 0.048 Uiso 1 1 calc R . .
C43 C 0.27988(12) 0.3396(4) 0.4349(2) 0.0409(12) Uani 1 1 d . . .
H43 H 0.3003 0.3187 0.4708 0.049 Uiso 1 1 calc R A .
C44 C 0.27704(11) 0.3431(3) 0.3778(2) 0.0378(12) Uani 1 1 d . A .
H44 H 0.2961 0.3254 0.3750 0.045 Uiso 1 1 calc R . .
C45 C 0.24751(10) 0.3715(3) 0.3241(2) 0.0277(9) Uani 1 1 d . . .
C46 C 0.19370(13) 0.4348(4) 0.3955(2) 0.0473(14) Uani 1 1 d . A .
H46 H 0.1731 0.4410 0.3531 0.057 Uiso 1 1 calc R . .
C47 C 0.18551(16) 0.3621(5) 0.4322(3) 0.0664(17) Uani 1 1 d . . .
H47A H 0.1669 0.3884 0.4358 0.100 Uiso 1 1 calc R A .
H47B H 0.2055 0.3532 0.4737 0.100 Uiso 1 1 calc R . .
H47C H 0.1789 0.2980 0.4106 0.100 Uiso 1 1 calc R . .
C48 C 0.20164(17) 0.5367(5) 0.4248(3) 0.075(2) Uani 1 1 d . . .
H48A H 0.1830 0.5592 0.4295 0.113 Uiso 1 1 calc R A .
H48B H 0.2047 0.5834 0.3982 0.113 Uiso 1 1 calc R . .
H48C H 0.2224 0.5337 0.4657 0.113 Uiso 1 1 calc R . .
C49 C 0.24618(10) 0.3713(3) 0.2628(2) 0.0314(10) Uani 1 1 d . A .
H49 H 0.2220 0.3775 0.2290 0.038 Uiso 1 1 calc R . .
C50 C 0.25985(12) 0.2748(3) 0.2518(2) 0.0397(12) Uani 1 1 d . . .
H50A H 0.2582 0.2781 0.2114 0.060 Uiso 1 1 calc R A .
H50B H 0.2465 0.2185 0.2521 0.060 Uiso 1 1 calc R . .
H50C H 0.2835 0.2662 0.2847 0.060 Uiso 1 1 calc R . .
C51 C 0.26518(13) 0.4608(4) 0.2581(3) 0.0440(13) Uani 1 1 d . . .
H51A H 0.2560 0.5221 0.2645 0.066 Uiso 1 1 calc R A .
H51B H 0.2625 0.4620 0.2169 0.066 Uiso 1 1 calc R . .
H51C H 0.2892 0.4554 0.2899 0.066 Uiso 1 1 calc R . .
C52 C 0.15228(10) 0.6480(3) 0.1837(2) 0.0263(10) Uani 1 1 d . A .
C53 C 0.14886(10) 0.7219(3) 0.2198(2) 0.0331(11) Uani 1 1 d . . .
C54 C 0.14429(11) 0.8213(3) 0.1991(3) 0.0371(12) Uani 1 1 d . A .
H54 H 0.1426 0.8723 0.2235 0.045 Uiso 1 1 calc R . .
C55 C 0.14223(11) 0.8451(3) 0.1448(3) 0.0401(13) Uani 1 1 d . . .
H55 H 0.1393 0.9125 0.1318 0.048 Uiso 1 1 calc R A .
C56 C 0.14426(10) 0.7722(3) 0.1081(2) 0.0364(12) Uani 1 1 d . A .
H56 H 0.1420 0.7897 0.0696 0.044 Uiso 1 1 calc R . .
C57 C 0.14959(10) 0.6728(3) 0.1272(2) 0.0287(10) Uani 1 1 d . . .
C58 C 0.14909(12) 0.7006(3) 0.2796(2) 0.0395(12) Uani 1 1 d . A .
H58 H 0.1548 0.6287 0.2897 0.047 Uiso 1 1 calc R . .
C59 C 0.11375(14) 0.7174(5) 0.2697(3) 0.0615(17) Uani 1 1 d . . .
H59A H 0.1142 0.7027 0.3082 0.092 Uiso 1 1 calc R A .
H59B H 0.0975 0.6734 0.2366 0.092 Uiso 1 1 calc R . .
H59C H 0.1070 0.7868 0.2578 0.092 Uiso 1 1 calc R . .
C60 C 0.17553(15) 0.7608(4) 0.3345(3) 0.0604(16) Uani 1 1 d . . .
H60A H 0.1749 0.7434 0.3717 0.091 Uiso 1 1 calc R A .
H60B H 0.1707 0.8319 0.3257 0.091 Uiso 1 1 calc R . .
H60C H 0.1980 0.7461 0.3414 0.091 Uiso 1 1 calc R . .
C61 C 0.15461(11) 0.5939(3) 0.0895(2) 0.0338(11) Uani 1 1 d . A .
H61 H 0.1444 0.5308 0.0932 0.041 Uiso 1 1 calc R . .
C62 C 0.19202(12) 0.5745(4) 0.1156(3) 0.0450(13) Uani 1 1 d . . .
H62A H 0.1946 0.5230 0.0908 0.067 Uiso 1 1 calc R A .
H62B H 0.2026 0.5521 0.1588 0.067 Uiso 1 1 calc R . .
H62C H 0.2029 0.6359 0.1140 0.067 Uiso 1 1 calc R . .
C63 C 0.13729(13) 0.6192(4) 0.0200(2) 0.0472(13) Uani 1 1 d . . .
H63A H 0.1413 0.5655 -0.0017 0.071 Uiso 1 1 calc R A .
H63B H 0.1465 0.6815 0.0149 0.071 Uiso 1 1 calc R . .
H63C H 0.1129 0.6267 0.0026 0.071 Uiso 1 1 calc R . .
C64 C 0.0937(2) -0.1536(6) -0.0762(3) 0.052(2) Uiso 0.60 1 d PD B 1
C64' C 0.0783(2) -0.1323(11) -0.1127(5) 0.078(5) Uiso 0.40 1 d PD C 2
C65 C 0.1203(3) -0.0828(7) -0.0435(4) 0.078(3) Uiso 0.60 1 d PD B 1
H65 H 0.1393 -0.0838 -0.0484 0.094 Uiso 0.60 1 calc PR B 1
C65' C 0.0679(3) -0.0479(10) -0.1502(6) 0.069(4) Uiso 0.40 1 d PD C 2
H65' H 0.0725 -0.0410 -0.1827 0.083 Uiso 0.40 1 calc PR C 2
C66 C 0.1186(3) -0.0135(7) -0.0052(4) 0.079(3) Uiso 0.60 1 d PD B 1
H66 H 0.1367 0.0323 0.0158 0.095 Uiso 0.60 1 calc PR B 1
C66' C 0.0514(3) 0.0226(11) -0.1398(7) 0.085(5) Uiso 0.40 1 d PD C 2
H66' H 0.0444 0.0797 -0.1657 0.103 Uiso 0.40 1 calc PR C 2
C67 C 0.0920(3) -0.0074(8) 0.0041(5) 0.088(4) Uiso 0.60 1 d PD B 1
H67 H 0.0916 0.0383 0.0324 0.106 Uiso 0.60 1 calc PR B 1
C67' C 0.0437(3) 0.0189(12) -0.0949(7) 0.099(6) Uiso 0.40 1 d PD C 2
H67' H 0.0317 0.0704 -0.0887 0.119 Uiso 0.40 1 calc PR C 2
C68 C 0.0664(3) -0.0713(8) -0.0301(6) 0.078(4) Uiso 0.60 1 d PD B 1
H68 H 0.0459 -0.0670 -0.0302 0.094 Uiso 0.60 1 calc PR B 1
C68' C 0.0544(3) -0.0630(11) -0.0599(8) 0.090(7) Uiso 0.40 1 d PD C 2
H68' H 0.0494 -0.0657 -0.0277 0.108 Uiso 0.40 1 calc PR C 2
C69 C 0.07049(15) -0.1397(5) -0.0632(3) 0.0710(18) Uiso 0.60 1 d PD B 1
H69 H 0.0530 -0.1880 -0.0807 0.085 Uiso 0.60 1 calc PR B 1
C69' C 0.07049(15) -0.1397(5) -0.0632(3) 0.0710(18) Uiso 0.40 1 d PD C 2
H69' H 0.0766 -0.1953 -0.0361 0.085 Uiso 0.40 1 calc PR C 2
C70 C 0.0969(2) -0.2208(7) -0.1143(4) 0.124(3) Uiso 0.60 1 d PD B 1
H70A H 0.0873 -0.2849 -0.1127 0.186 Uiso 0.60 1 calc PR B 1
H70B H 0.1209 -0.2294 -0.1001 0.186 Uiso 0.60 1 calc PR B 1
H70C H 0.0849 -0.1959 -0.1571 0.186 Uiso 0.60 1 calc PR B 1
C70' C 0.0969(2) -0.2208(7) -0.1143(4) 0.124(3) Uiso 0.40 1 d PD C 2
H70D H 0.1174 -0.2301 -0.0735 0.186 Uiso 0.40 1 calc PR C 2
H70E H 0.1032 -0.2112 -0.1456 0.186 Uiso 0.40 1 calc PR C 2
H70F H 0.0825 -0.2797 -0.1248 0.186 Uiso 0.40 1 calc PR C 2
C71 C 0.0366(3) 0.1175(10) -0.2045(5) 0.099(5) Uiso 0.50 1 d PD D -1
C72 C 0.0247(4) 0.2036(11) -0.2439(7) 0.101(5) Uiso 0.50 1 d PD D -1
H72 H 0.0359 0.2244 -0.2647 0.122 Uiso 0.50 1 calc PR D -1
C73 C -0.0020(5) 0.2548(9) -0.2518(10) 0.098(4) Uiso 0.50 1 d PD D -1
H73 H -0.0093 0.3113 -0.2783 0.118 Uiso 0.50 1 calc PR D -1
C74 C -0.0192(4) 0.2280(12) -0.2224(8) 0.113(6) Uiso 0.50 1 d PD D -1
H74 H -0.0379 0.2661 -0.2286 0.136 Uiso 0.50 1 calc PR D -1
C75 C -0.0093(4) 0.1487(12) -0.1855(7) 0.130(7) Uiso 0.50 1 d PD D -1
H75 H -0.0207 0.1289 -0.1649 0.156 Uiso 0.50 1 calc PR D -1
C76 C 0.0189(3) 0.0949(10) -0.1779(6) 0.086(4) Uiso 0.50 1 d PD D -1
H76 H 0.0258 0.0380 -0.1518 0.103 Uiso 0.50 1 calc PR D -1
C77 C 0.0653(4) 0.0600(11) -0.1941(7) 0.101(5) Uiso 0.50 1 d PD D -1
H77A H 0.0732 0.0188 -0.1569 0.151 Uiso 0.50 1 calc PR D -1
H77B H 0.0834 0.1049 -0.1882 0.151 Uiso 0.50 1 calc PR D -1
H77C H 0.0587 0.0172 -0.2301 0.151 Uiso 0.50 1 calc PR D -1

loop_
_atom_site_aniso_label
_atom_site_aniso_U_11
_atom_site_aniso_U_22
_atom_site_aniso_U_33
_atom_site_aniso_U_23
_atom_site_aniso_U_13
_atom_site_aniso_U_12
Sm1 0.01595(11) 0.02366(12) 0.02426(12) 0.00134(12) 0.00807(9) 0.00030(11)
N1 0.036(2) 0.025(2) 0.033(2) -0.0010(17) 0.018(2) 0.0043(17)
N2 0.040(2) 0.035(2) 0.040(3) -0.0070(19) 0.028(2) -0.0015(18)
N3 0.0178(18) 0.0282(19) 0.034(2) 0.0024(16) 0.0139(18) -0.0015(15)
N4 0.0157(18) 0.034(2) 0.023(2) 0.0022(17) 0.0044(17) -0.0001(16)
N5 0.0183(18) 0.024(2) 0.024(2) 0.0012(16) 0.0058(17) 0.0008(15)
N6 0.0165(19) 0.0229(19) 0.030(2) 0.0034(16) 0.0091(18) -0.0005(15)
C1 0.028(3) 0.028(3) 0.044(3) -0.002(2) 0.017(2) 0.002(2)
C2 0.093(5) 0.051(4) 0.075(5) -0.017(3) 0.064(4) -0.012(3)
C2' 0.093(5) 0.051(4) 0.075(5) -0.017(3) 0.064(4) -0.012(3)
C3 0.083(5) 0.099(5) 0.060(4) 0.007(4) 0.050(4) -0.012(4)
C3' 0.083(5) 0.099(5) 0.060(4) 0.007(4) 0.050(4) -0.012(4)
C4 0.079(8) 0.103(9) 0.060(7) 0.036(6) 0.044(6) 0.002(7)
C4' 0.103(11) 0.125(13) 0.060(9) 0.026(9) 0.060(9) 0.005(10)
C5 0.082(7) 0.086(7) 0.054(6) 0.012(5) 0.057(5) 0.004(6)
C5' 0.111(9) 0.122(10) 0.075(8) -0.003(8) 0.068(7) 0.016(8)
C6 0.062(5) 0.061(5) 0.065(6) 0.009(5) 0.045(5) 0.015(5)
C6' 0.124(10) 0.070(9) 0.071(9) -0.004(7) 0.055(8) 0.021(8)
C7 0.056(5) 0.045(5) 0.042(5) 0.004(4) 0.028(4) 0.009(4)
C7' 0.096(9) 0.052(7) 0.049(7) -0.006(7) 0.048(7) 0.020(7)
C8 0.036(3) 0.023(2) 0.037(3) 0.005(2) 0.015(2) 0.006(2)
C9 0.051(3) 0.047(3) 0.044(3) 0.006(3) 0.028(3) 0.012(3)
C10 0.082(5) 0.064(4) 0.064(4) 0.025(3) 0.051(4) 0.030(3)
C11 0.091(5) 0.055(4) 0.051(4) 0.016(3) 0.035(4) 0.023(4)
C12 0.048(3) 0.050(3) 0.049(4) 0.015(3) 0.006(3) 0.012(3)
C13 0.040(3) 0.028(2) 0.049(3) 0.004(3) 0.011(3) 0.002(2)
C14 0.018(2) 0.028(2) 0.033(3) 0.001(2) 0.008(2) 0.0021(19)
C15 0.020(2) 0.034(3) 0.034(3) 0.007(2) 0.012(2) 0.0022(19)
C16 0.023(2) 0.035(3) 0.049(3) 0.004(2) 0.011(2) -0.002(2)
C17 0.045(3) 0.049(3) 0.076(4) 0.014(3) 0.023(3) -0.013(3)
C18 0.052(4) 0.089(5) 0.070(5) 0.019(4) 0.035(4) -0.024(4)
C19 0.040(3) 0.085(5) 0.050(4) 0.005(3) 0.029(3) -0.011(3)
C20 0.022(2) 0.049(3) 0.041(3) 0.002(2) 0.015(2) -0.002(2)
C21 0.027(3) 0.037(3) 0.064(4) -0.001(3) 0.012(3) 0.000(2)
C22 0.089(5) 0.054(4) 0.084(6) -0.012(4) 0.000(4) 0.034(4)
C23 0.038(3) 0.062(4) 0.064(4) 0.001(3) 0.020(3) 0.000(3)
C24 0.031(3) 0.055(3) 0.046(3) -0.006(3) 0.023(3) 0.000(2)
C25 0.033(3) 0.062(4) 0.100(6) -0.014(4) 0.005(4) 0.000(3)
C26 0.042(3) 0.082(4) 0.054(4) -0.017(3) 0.027(3) 0.005(3)
C27 0.017(2) 0.037(3) 0.028(3) 0.005(2) 0.005(2) -0.0051(19)
C28 0.021(2) 0.045(3) 0.029(3) 0.007(2) 0.006(2) -0.005(2)
C29 0.033(3) 0.063(4) 0.027(3) 0.008(3) 0.011(2) -0.004(3)
C30 0.032(3) 0.058(4) 0.034(3) 0.018(3) 0.001(3) -0.006(2)
C31 0.025(2) 0.042(3) 0.042(3) 0.013(3) 0.006(2) 0.004(2)
C32 0.016(2) 0.037(3) 0.034(3) 0.007(2) 0.005(2) -0.004(2)
C33 0.038(3) 0.058(3) 0.030(3) 0.001(3) 0.015(2) 0.004(3)
C34 0.082(5) 0.048(4) 0.086(5) -0.005(3) 0.055(4) 0.001(3)
C35 0.056(4) 0.098(5) 0.042(4) 0.005(3) 0.029(3) 0.012(3)
C36 0.020(2) 0.037(3) 0.038(3) 0.007(2) 0.010(2) 0.006(2)
C37 0.035(3) 0.042(3) 0.058(4) -0.001(3) 0.024(3) -0.004(2)
C38 0.026(3) 0.034(3) 0.061(4) 0.002(3) 0.017(3) 0.000(2)
C39 0.012(2) 0.028(2) 0.032(3) 0.001(2) 0.009(2) 0.0005(18)
C40 0.022(2) 0.017(2) 0.028(3) -0.0020(17) 0.007(2) -0.0027(17)
C41 0.025(2) 0.038(3) 0.027(3) 0.000(2) 0.007(2) -0.0011(19)
C42 0.033(3) 0.051(3) 0.027(3) 0.000(3) 0.009(2) -0.004(3)
C43 0.029(3) 0.045(3) 0.033(3) 0.005(2) 0.005(2) 0.006(2)
C44 0.023(2) 0.044(3) 0.038(3) 0.000(2) 0.010(2) 0.008(2)
C45 0.020(2) 0.025(2) 0.031(2) 0.004(2) 0.009(2) 0.000(2)
C46 0.030(3) 0.077(4) 0.029(3) 0.000(3) 0.012(2) 0.006(3)
C47 0.064(4) 0.086(5) 0.066(4) -0.007(4) 0.046(4) -0.006(4)
C48 0.070(4) 0.067(4) 0.098(6) 0.002(4) 0.051(4) 0.028(4)
C49 0.020(2) 0.037(2) 0.034(3) 0.006(2) 0.012(2) 0.003(2)
C50 0.035(3) 0.043(3) 0.041(3) 0.002(2) 0.020(3) 0.001(2)
C51 0.041(3) 0.041(3) 0.051(4) 0.006(3) 0.024(3) -0.002(2)
C52 0.015(2) 0.019(2) 0.037(3) 0.0017(19) 0.008(2) -0.0012(16)
C53 0.015(2) 0.029(3) 0.050(3) -0.001(2) 0.013(2) -0.0004(19)
C54 0.026(3) 0.020(2) 0.061(4) 0.000(2) 0.019(3) 0.0012(19)
C55 0.025(3) 0.022(3) 0.066(4) 0.011(2) 0.018(3) 0.0030(18)
C56 0.016(2) 0.036(3) 0.049(3) 0.015(2) 0.010(2) 0.000(2)
C57 0.014(2) 0.028(2) 0.037(3) 0.007(2) 0.008(2) -0.0023(18)
C58 0.038(3) 0.027(2) 0.052(3) -0.003(2) 0.023(3) 0.001(2)
C59 0.045(3) 0.080(4) 0.068(4) 0.012(3) 0.035(3) 0.015(3)
C60 0.068(4) 0.043(3) 0.058(4) -0.009(3) 0.024(3) -0.007(3)
C61 0.031(3) 0.031(2) 0.033(3) 0.005(2) 0.012(2) -0.008(2)
C62 0.043(3) 0.034(3) 0.057(4) 0.004(3) 0.025(3) 0.008(2)
C63 0.043(3) 0.056(3) 0.041(3) 0.007(3) 0.021(3) -0.014(3)

loop_
_atom_type_symbol
_atom_type_description
_atom_type_scat_dispersion_real
_atom_type_scat_dispersion_imag
_atom_type_scat_source
C C 0.0033 0.0016 'International Tables Vol C Tables 4.2.6.8 and 6.1.1.4'
H H 0.0000 0.0000 'International Tables Vol C Tables 4.2.6.8 and 6.1.1.4'
N N 0.0061 0.0033 'International Tables Vol C Tables 4.2.6.8 and 6.1.1.4'
Sm Sm -0.1638 3.4418 'International Tables Vol C Tables 4.2.6.8 and 6.1.1.4'

loop_
_geom_angle_atom_site_label_1
_geom_angle_atom_site_label_2
_geom_angle_atom_site_label_3
_geom_angle
N2 Sm1 N3 113.44(12)
N2 Sm1 N1 56.53(13)
N3 Sm1 N1 90.20(12)
N2 Sm1 N5 106.43(12)
N3 Sm1 N5 128.31(12)
N1 Sm1 N5 85.32(12)
N2 Sm1 N6 127.73(12)
N3 Sm1 N6 114.80(11)
N1 Sm1 N6 139.91(12)
N5 Sm1 N6 54.63(11)
N2 Sm1 N4 103.21(13)
N3 Sm1 N4 55.69(12)
N1 Sm1 N4 131.75(12)
N5 Sm1 N4 141.80(11)
N6 Sm1 N4 88.09(11)
N2 Sm1 C1 28.29(13)
N3 Sm1 C1 102.82(12)
N1 Sm1 C1 28.25(13)
N5 Sm1 C1 96.90(12)
N6 Sm1 C1 141.78(12)
N4 Sm1 C1 120.21(13)
N2 Sm1 C14 110.25(13)
N3 Sm1 C14 27.73(12)
N1 Sm1 C14 111.81(12)
N5 Sm1 C14 143.12(12)
N6 Sm1 C14 103.13(11)
N4 Sm1 C14 27.97(11)
C1 Sm1 C14 113.67(13)
N2 Sm1 C39 117.77(12)
N3 Sm1 C39 128.39(11)
N1 Sm1 C39 112.43(12)
N5 Sm1 C39 27.38(11)
N6 Sm1 C39 27.50(11)
N4 Sm1 C39 115.54(11)
C1 Sm1 C39 119.13(12)
C14 Sm1 C39 127.06(11)
C1 N1 C8 116.9(4)
C1 N1 Sm1 90.9(3)
C8 N1 Sm1 152.2(3)
C1 N2 C2 118.1(4)
C1 N2 Sm1 91.8(3)
C2 N2 Sm1 150.0(3)
C14 N3 C15 117.6(3)
C14 N3 Sm1 94.9(2)
C15 N3 Sm1 147.4(3)
C14 N4 C27 117.4(3)
C14 N4 Sm1 89.7(3)
C27 N4 Sm1 152.8(3)
C39 N5 C40 119.3(3)
C39 N5 Sm1 92.8(3)
C40 N5 Sm1 144.6(3)
C39 N6 C52 119.0(4)
C39 N6 Sm1 92.5(2)
C52 N6 Sm1 148.0(3)
N1 C1 N2 120.8(4)
N1 C1 Sm1 60.9(2)
N2 C1 Sm1 59.9(2)
C7 C2 N2 120.6(6)
C7 C2 C3 105.4(6)
N2 C2 C3 109.5(5)
C2 C3 C4 121.4(8)
C5 C4 C3 102.7(8)
C4 C5 C6 114.1(9)
C4' C5' C6' 119.3(15)
C5 C6 C7 107.2(8)
C5' C6' C7' 113.2(12)
C2 C7 C6 114.0(7)
N1 C8 C13 112.6(4)
N1 C8 C9 111.0(4)
C13 C8 C9 109.6(4)
C8 C9 C10 110.6(4)
C11 C10 C9 111.5(5)
C10 C11 C12 111.4(5)
C11 C12 C13 112.1(5)
C8 C13 C12 111.2(4)
N3 C14 N4 119.7(4)
N3 C14 Sm1 57.4(2)
N4 C14 Sm1 62.4(2)
C16 C15 C20 121.3(4)
C16 C15 N3 120.1(4)
C20 C15 N3 118.5(4)
C17 C16 C15 118.3(5)
C17 C16 C21 118.8(5)
C15 C16 C21 122.9(4)
C18 C17 C16 120.8(5)
C19 C18 C17 120.4(5)
C18 C19 C20 120.8(6)
C19 C20 C15 118.5(5)
C19 C20 C24 121.0(5)
C15 C20 C24 120.5(4)
C23 C21 C16 109.7(4)
C23 C21 C22 110.7(5)
C16 C21 C22 113.4(5)
C25 C24 C20 110.9(4)
C25 C24 C26 110.9(5)
C20 C24 C26 114.6(4)
C28 C27 C32 120.6(4)
C28 C27 N4 118.8(4)
C32 C27 N4 120.6(4)
C29 C28 C27 118.2(5)
C29 C28 C33 120.9(5)
C27 C28 C33 120.8(4)
C30 C29 C28 121.0(5)
C31 C30 C29 120.4(5)
C30 C31 C32 121.5(5)
C31 C32 C27 118.1(5)
C31 C32 C36 119.6(4)
C27 C32 C36 122.3(4)
C28 C33 C34 110.7(4)
C28 C33 C35 114.2(4)
C34 C33 C35 108.9(5)
C32 C36 C37 112.2(4)
C32 C36 C38 112.1(4)
C37 C36 C38 108.8(4)
N5 C39 N6 119.1(4)
N5 C39 Sm1 59.9(2)
N6 C39 Sm1 60.0(2)
C41 C40 C45 120.5(4)
C41 C40 N5 119.5(4)
C45 C40 N5 119.9(4)
C42 C41 C40 118.4(4)
C42 C41 C46 119.8(4)
C40 C41 C46 121.7(4)
C43 C42 C41 121.9(5)
C42 C43 C44 118.5(4)
C43 C44 C45 122.7(4)
C44 C45 C40 117.8(4)
C44 C45 C49 119.5(4)
C40 C45 C49 122.7(4)
C48 C46 C41 110.0(4)
C48 C46 C47 111.2(5)
C41 C46 C47 112.8(5)
C45 C49 C50 112.6(4)
C45 C49 C51 110.8(4)
C50 C49 C51 110.1(4)
C57 C52 C53 120.3(4)
C57 C52 N6 119.0(4)
C53 C52 N6 120.7(4)
C54 C53 C52 118.4(5)
C54 C53 C58 117.8(4)
C52 C53 C58 123.8(4)
C55 C54 C53 120.9(5)
C54 C55 C56 120.8(4)
C55 C56 C57 120.6(5)
C56 C57 C52 118.9(4)
C56 C57 C61 120.6(4)
C52 C57 C61 120.3(4)
C60 C58 C53 112.8(4)
C60 C58 C59 110.9(5)
C53 C58 C59 110.4(4)
C57 C61 C62 111.0(4)
C57 C61 C63 113.4(4)
C62 C61 C63 109.6(4)
C69 C64 C70 132.5(9)
C69 C64 C65 109.8(8)
C70 C64 C65 117.6(9)
C66 C65 C64 120.6(10)
C66' C65' C64' 118.7(14)
C67 C66 C65 123.0(11)
C65' C66' C67' 124.6(16)
C68 C67 C66 115.0(11)
C68' C67' C66' 114.6(16)
C69 C68 C67 118.7(11)
C64 C69 C68 132.3(9)
C76 C71 C72 114.5(14)
C76 C71 C77 122.3(15)
C72 C71 C77 123.1(14)
C73 C72 C71 120.8(16)
C72 C73 C74 121.9(15)
C75 C74 C73 119.8(15)
C74 C75 C76 117.6(16)
C71 C76 C75 125.3(14)

loop_
_geom_bond_atom_site_label_1
_geom_bond_atom_site_label_2
_geom_bond_distance
Sm1 N2 2.395(4)
Sm1 N3 2.399(3)
Sm1 N1 2.418(4)
Sm1 N5 2.471(3)
Sm1 N6 2.475(3)
Sm1 N4 2.514(3)
Sm1 C1 2.767(5)
Sm1 C14 2.838(4)
Sm1 C39 2.854(4)
N1 C1 1.310(6)
N1 C8 1.457(6)
N2 C1 1.312(6)
N2 C2 1.478(6)
N3 C14 1.325(5)
N3 C15 1.436(5)
N4 C14 1.331(5)
N4 C27 1.424(5)
N5 C39 1.314(5)
N5 C40 1.431(5)
N6 C39 1.319(5)
N6 C52 1.421(5)
C2 C7 1.452(10)
C2 C3 1.496(8)
C3 C4 1.523(13)
C4 C5 1.497(17)
C4' C5' 1.537(10)
C5 C6 1.521(15)
C5' C6' 1.537(10)
C6 C7 1.570(12)
C6' C7' 1.548(9)
C8 C13 1.523(6)
C8 C9 1.523(6)
C9 C10 1.524(7)
C10 C11 1.501(8)
C11 C12 1.511(8)
C12 C13 1.526(7)
C15 C16 1.396(6)
C15 C20 1.397(6)
C16 C17 1.388(7)
C16 C21 1.521(7)
C17 C18 1.379(9)
C18 C19 1.375(9)
C19 C20 1.385(7)
C20 C24 1.518(7)
C21 C23 1.521(7)
C21 C22 1.538(7)
C24 C25 1.500(7)
C24 C26 1.523(7)
C27 C28 1.410(7)
C27 C32 1.411(6)
C28 C29 1.398(7)
C28 C33 1.522(7)
C29 C30 1.373(7)
C30 C31 1.369(7)
C31 C32 1.393(6)
C32 C36 1.528(7)
C33 C34 1.527(7)
C33 C35 1.540(7)
C36 C37 1.530(6)
C36 C38 1.544(6)
C40 C41 1.407(6)
C40 C45 1.408(6)
C41 C42 1.392(6)
C41 C46 1.519(6)
C42 C43 1.377(6)
C43 C44 1.376(7)
C44 C45 1.388(6)
C45 C49 1.511(6)
C46 C48 1.510(8)
C46 C47 1.522(8)
C49 C50 1.530(6)
C49 C51 1.531(6)
C52 C57 1.403(6)
C52 C53 1.411(6)
C53 C54 1.410(6)
C53 C58 1.526(7)
C54 C55 1.358(7)
C55 C56 1.384(7)
C56 C57 1.398(6)
C57 C61 1.520(7)
C58 C60 1.521(7)
C58 C59 1.539(7)
C61 C62 1.523(6)
C61 C63 1.537(7)
C64 C69 1.289(9)
C64 C70 1.381(12)
C64 C65 1.433(11)
C64' C65' 1.394(15)
C65 C66 1.372(12)
C65' C66' 1.327(15)
C66 C67 1.370(12)
C66' C67' 1.348(15)
C67 C68 1.351(13)
C67' C68' 1.335(16)
C68 C69 1.319(11)
C71 C76 1.332(14)
C71 C72 1.437(15)
C71 C77 1.439(19)
C72 C73 1.334(16)
C73 C74 1.387(17)
C74 C75 1.330(15)
C75 C76 1.417(14)
